data_4106958
loop_
_publ_author_name
'Pau Farr\`as'
'Francesc Teixidor'
'Isabel Rojo'
'Raikko Kivek\"as'
'Reijo Sillanp\"a\"a'
'Patricia Gonz\'alez-Cardoso'
'Clara Vi\~nas'

_publ_contact_author_address
; 
     Institute of Material Sciences
     Campus UAB
     E-08193 Bellaterra
     Spain
;
_publ_contact_author_email clara@icmab.es
_publ_contact_author_fax '+34 93 5805729'
_publ_contact_author_name 'Prof. Clara Vi\~nas'
_publ_contact_author_phone '+34 93 5801853'
_publ_section_title
;
 Relaxed but Highly Compact Diansa Metallacyclophanes
;
_journal_name_full 'Journal of the American Chemical Society'
_journal_page_first 16537
_journal_page_last 16552
_journal_paper_doi 10.1021/ja205850p
_journal_volume 133
_journal_year 2011
_chemical_absolute_configuration ad
_chemical_compound_source 'synthesis as described'
_chemical_formula_moiety 'C10 H25 B18 Co  P1 Se, C4 H12 N'
_chemical_formula_sum 'C14 H37 B18 Co N P Se'
_chemical_formula_weight 582.89
_chemical_name_systematic
;
 ?
;
_space_group_IT_number 33
_symmetry_cell_setting orthorhombic
_symmetry_Int_Tables_number 33
_symmetry_space_group_name_Hall 'P -2bc 2a'
_symmetry_space_group_name_H-M 'P 21 n b'
_atom_sites_solution_hydrogens geom
_atom_sites_solution_primary direct
_atom_sites_solution_secondary difmap
_audit_conform_dict_location ftp://ftp.iucr.org/pub/cif_core.dic
_audit_conform_dict_name cif_core.dic
_audit_conform_dict_version 2.3
_audit_creation_date 2009-05-07T16:49:59-00:00
_audit_creation_method 'WinGX routine CIF_UPDATE'
_cell_angle_alpha 90
_cell_angle_beta 90
_cell_angle_gamma 90
_cell_formula_units_Z 4
_cell_length_a 10.4360(3)
_cell_length_b 11.2927(3)
_cell_length_c 23.4638(7)
_cell_measurement_reflns_used 3786
_cell_measurement_temperature 173(2)
_cell_measurement_theta_max 28.283
_cell_measurement_theta_min 0.407
_cell_measurement_wavelength 0.71073
_cell_volume 2765.22(14)
_computing_cell_refinement 'HKL Scalepack (Otwinowski & Minor 1997)'
_computing_data_collection 'Collect (Bruker AXS BV, 1997-2004)'
_computing_data_reduction 'HKL Denzo and Scalepack (Otwinowski & Minor 1997)'
_computing_molecular_graphics 'Ortep-3 for Windows (Farrugia, 1997)'
_computing_publication_material 'WinGX publication routines (Farrugia, 1999)'
_computing_structure_refinement 'SHELXL-97 (Sheldrick, 2008)'
_computing_structure_solution 'SHELXS-86 (Sheldrick, 1986)'
_diffrn_ambient_temperature 173(2)
_diffrn_detector 'CCD plate'
_diffrn_detector_area_resol_mean 9
_diffrn_measured_fraction_theta_full 0.998
_diffrn_measured_fraction_theta_max 0.998
_diffrn_measurement_device '95mm CCD camera on \k-goniostat'
_diffrn_measurement_device_type KappaCCD
_diffrn_measurement_method 'CCD rotation images, thick slices'
_diffrn_radiation_monochromator graphite
_diffrn_radiation_probe x-ray
_diffrn_radiation_type MoK\a
_diffrn_radiation_wavelength 0.71073
_diffrn_reflns_av_R_equivalents 0.0653
_diffrn_reflns_av_unetI/netI 0.0672
_diffrn_reflns_limit_h_max 13
_diffrn_reflns_limit_h_min -13
_diffrn_reflns_limit_k_max 13
_diffrn_reflns_limit_k_min -14
_diffrn_reflns_limit_l_max 29
_diffrn_reflns_limit_l_min -29
_diffrn_reflns_number 28864
_diffrn_reflns_theta_full 26.99
_diffrn_reflns_theta_max 26.99
_diffrn_reflns_theta_min 2.5
_diffrn_source 'Enraf Nonius FR590'
_exptl_absorpt_coefficient_mu 2.004
_exptl_absorpt_correction_T_max 0.670
_exptl_absorpt_correction_T_min 0.472
_exptl_absorpt_correction_type multi-scan
_exptl_absorpt_process_details '(SADABS; Sheldrick, 2008)'
_exptl_crystal_colour red
_exptl_crystal_density_diffrn 1.4
_exptl_crystal_description block
_exptl_crystal_F_000 1176
_exptl_crystal_size_max 0.28
_exptl_crystal_size_mid 0.26
_exptl_crystal_size_min 0.2
_refine_diff_density_max 0.502
_refine_diff_density_min -0.497
_refine_diff_density_rms 0.081
_refine_ls_abs_structure_details 'Flack H D (1983), Acta Cryst. A39, 876-881'
_refine_ls_abs_structure_Flack 0.122(14)
_refine_ls_extinction_method none
_refine_ls_goodness_of_fit_ref 1.121
_refine_ls_hydrogen_treatment constr
_refine_ls_matrix_type full
_refine_ls_number_parameters 329
_refine_ls_number_reflns 5968
_refine_ls_number_restraints 1
_refine_ls_restrained_S_all 1.121
_refine_ls_R_factor_all 0.0713
_refine_ls_R_factor_gt 0.053
_refine_ls_shift/su_max 0.004
_refine_ls_shift/su_mean 0
_refine_ls_structure_factor_coef Fsqd
_refine_ls_weighting_details 'calc w=1/[\s^2^(Fo^2^)+(0.0000P)^2^+5.4189P] where P=(Fo^2^+2Fc^2^)/3'
_refine_ls_weighting_scheme calc
_refine_ls_wR_factor_gt 0.0993
_refine_ls_wR_factor_ref 0.1043
_reflns_number_gt 4974
_reflns_number_total 5968
_reflns_threshold_expression >2\s(I)
_cod_data_source_file ja205850p_si_001_3.cif
_cod_data_source_block pf488
_cod_database_code 4106958

loop_
_symmetry_equiv_pos_as_xyz
'x, y, z'
'x+1/2, -y, -z'
'x+1/2, -y+1/2, z+1/2'
'x, y+1/2, -z+1/2'

loop_
_atom_site_label
_atom_site_type_symbol
_atom_site_fract_x
_atom_site_fract_y
_atom_site_fract_z
_atom_site_U_iso_or_equiv
_atom_site_adp_type
_atom_site_occupancy
_atom_site_symmetry_multiplicity
_atom_site_calc_flag
_atom_site_refinement_flags
Co3 Co 0.57227(7) 0.83484(5) 0.11338(2) 0.02786(15) Uani 1 1 d .
Se1 Se 0.40128(7) 1.07962(5) 0.233669(19) 0.04514(17) Uani 1 1 d .
P1 P 0.48908(15) 1.05219(11) 0.15469(5) 0.0296(3) Uani 1 1 d .
N1 N 0.1133(5) 1.3335(5) 0.1458(2) 0.0556(15) Uani 1 1 d .
C1 C 0.6399(5) 0.9721(4) 0.15938(19) 0.0316(12) Uani 1 1 d .
C1' C 0.4149(6) 0.9367(4) 0.10907(17) 0.0302(11) Uani 1 1 d .
C2' C 0.3940(6) 0.8162(4) 0.14690(19) 0.0310(11) Uani 1 1 d .
H2' H 0.4042 0.8157 0.1944 0.037 Uiso 1 1 calc R
C2 C 0.7160(5) 0.9542(4) 0.0978(2) 0.0317(12) Uani 1 1 d .
H2 H 0.6907 1.0062 0.0588 0.038 Uiso 1 1 calc R
C13 C 0.5182(5) 1.1880(4) 0.1162(2) 0.0333(13) Uani 1 1 d .
C14 C 0.5815(6) 1.2741(4) 0.1470(2) 0.0378(13) Uani 1 1 d .
H14 H 0.6081 1.258 0.1849 0.045 Uiso 1 1 calc R
C15 C 0.6065(7) 1.3830(5) 0.1231(2) 0.0452(18) Uani 1 1 d .
H15 H 0.6526 1.441 0.1441 0.054 Uiso 1 1 calc R
C16 C 0.5640(7) 1.4078(4) 0.0681(2) 0.0417(14) Uani 1 1 d .
H16 H 0.5787 1.4838 0.052 0.05 Uiso 1 1 calc R
C17 C 0.5008(6) 1.3225(4) 0.0370(2) 0.0387(13) Uani 1 1 d .
H17 H 0.4735 1.3392 -0.0008 0.046 Uiso 1 1 calc R
C18 C 0.4768(6) 1.2120(4) 0.06078(19) 0.0318(12) Uani 1 1 d .
H18 H 0.4325 1.1533 0.0395 0.038 Uiso 1 1 calc R
C19 C 0.1383(10) 1.3363(11) 0.2075(4) 0.123(4) Uani 1 1 d .
H19A H 0.117 1.4148 0.2225 0.184 Uiso 1 1 calc R
H19B H 0.229 1.3195 0.2145 0.184 Uiso 1 1 calc R
H19C H 0.0854 1.2764 0.2265 0.184 Uiso 1 1 calc R
C20 C 0.2220(12) 1.3931(8) 0.1182(6) 0.151(6) Uani 1 1 d .
H20A H 0.2503 1.4596 0.1419 0.227 Uiso 1 1 calc R
H20B H 0.1955 1.4226 0.0807 0.227 Uiso 1 1 calc R
H20C H 0.2927 1.3368 0.1135 0.227 Uiso 1 1 calc R
C21 C -0.0075(11) 1.3966(7) 0.1337(4) 0.099(3) Uani 1 1 d .
H21A H -0.0777 1.3594 0.1549 0.148 Uiso 1 1 calc R
H21B H -0.0257 1.3928 0.0927 0.148 Uiso 1 1 calc R
H21C H 0.0007 1.4796 0.1454 0.148 Uiso 1 1 calc R
C22 C 0.1073(8) 1.2120(6) 0.1239(3) 0.071(2) Uani 1 1 d .
H22A H 0.1928 1.1763 0.1255 0.106 Uiso 1 1 calc R
H22B H 0.0772 1.2132 0.0844 0.106 Uiso 1 1 calc R
H22C H 0.048 1.1654 0.1473 0.106 Uiso 1 1 calc R
B4' B 0.4747(7) 0.8994(5) 0.0416(2) 0.0337(15) Uani 1 1 d .
H4' H 0.5375 0.955 0.0136 0.04 Uiso 1 1 calc R
B4 B 0.6429(6) 0.8387(6) 0.1967(2) 0.0350(15) Uani 1 1 d .
H4 H 0.57 0.8077 0.2284 0.042 Uiso 1 1 calc R
B5 B 0.7459(7) 0.9599(6) 0.2144(3) 0.0424(17) Uani 1 1 d .
H5 H 0.7372 1.0095 0.2555 0.051 Uiso 1 1 calc R
B5' B 0.3106(6) 0.9395(5) 0.0531(2) 0.0292(13) Uani 1 1 d .
H5' H 0.269 1.0224 0.0345 0.035 Uiso 1 1 calc R
B6 B 0.7889(6) 1.0322(6) 0.1506(2) 0.0345(14) Uani 1 1 d .
H6 H 0.8083 1.1297 0.1493 0.041 Uiso 1 1 calc R
B6' B 0.2611(6) 0.8884(5) 0.1214(3) 0.0314(14) Uani 1 1 d .
H6' H 0.1884 0.9362 0.1479 0.038 Uiso 1 1 calc R
B7 B 0.7635(6) 0.8112(5) 0.0875(3) 0.0337(14) Uani 1 1 d .
H7 H 0.7705 0.7641 0.0456 0.04 Uiso 1 1 calc R
B7' B 0.4418(6) 0.6920(5) 0.1119(2) 0.0324(15) Uani 1 1 d .
H7' H 0.4825 0.6097 0.1314 0.039 Uiso 1 1 calc R
B8 B 0.7215(7) 0.7348(6) 0.1524(3) 0.0420(17) Uani 1 1 d .
H8 H 0.7024 0.6372 0.1538 0.05 Uiso 1 1 calc R
B8' B 0.4898(6) 0.7444(5) 0.0428(2) 0.0304(13) Uani 1 1 d .
H8' H 0.562 0.6959 0.0163 0.037 Uiso 1 1 calc R
B9 B 0.8040(7) 0.8112(7) 0.2095(3) 0.0471(19) Uani 1 1 d .
H9 H 0.8368 0.7624 0.2484 0.056 Uiso 1 1 calc R
B9' B 0.3540(7) 0.8142(5) 0.0114(2) 0.0371(16) Uani 1 1 d .
H9' H 0.339 0.8127 -0.0359 0.045 Uiso 1 1 calc R
B10 B 0.8939(8) 0.9289(6) 0.1813(2) 0.0456(16) Uani 1 1 d .
H10 H 0.9861 0.9575 0.2015 0.055 Uiso 1 1 calc R
B10' B 0.2228(7) 0.8070(5) 0.0584(2) 0.0367(16) Uani 1 1 d .
H10' H 0.1219 0.8007 0.0425 0.044 Uiso 1 1 calc R
B11' B 0.2756(6) 0.7308(5) 0.1212(2) 0.0320(14) Uani 1 1 d .
H11' H 0.21 0.6745 0.1475 0.038 Uiso 1 1 calc R
B11 B 0.8732(7) 0.9300(5) 0.1065(3) 0.0401(17) Uani 1 1 d .
H11 H 0.9503 0.96 0.0766 0.048 Uiso 1 1 calc R
B12 B 0.8826(8) 0.7910(6) 0.1425(3) 0.0473(18) Uani 1 1 d .
H12 H 0.9659 0.7297 0.1366 0.057 Uiso 1 1 calc R
B12' B 0.3325(7) 0.6862(5) 0.0531(2) 0.0342(15) Uani 1 1 d .
H12' H 0.3032 0.5996 0.0339 0.041 Uiso 1 1 calc R

loop_
_atom_site_aniso_label
_atom_site_aniso_U_11
_atom_site_aniso_U_22
_atom_site_aniso_U_33
_atom_site_aniso_U_23
_atom_site_aniso_U_13
_atom_site_aniso_U_12
Co3 0.0426(4) 0.0259(3) 0.0151(3) 0.0055(3) -0.0047(3) -0.0044(4)
Se1 0.0706(4) 0.0467(3) 0.0181(2) -0.0089(2) 0.0108(3) -0.0210(3)
P1 0.0472(9) 0.0287(7) 0.0129(5) -0.0019(5) 0.0002(6) -0.0083(6)
N1 0.055(4) 0.051(3) 0.061(3) -0.019(3) 0.028(3) -0.016(3)
C1 0.048(3) 0.033(3) 0.014(2) 0.004(2) -0.002(2) -0.015(2)
C1' 0.047(3) 0.026(2) 0.018(2) -0.0009(18) -0.007(3) -0.006(2)
C2' 0.043(3) 0.029(2) 0.021(2) 0.0024(18) -0.004(2) -0.005(3)
C2 0.039(3) 0.033(3) 0.023(2) 0.011(2) 0.003(2) -0.002(2)
C13 0.058(4) 0.023(3) 0.019(2) 0.001(2) 0.005(2) -0.005(2)
C14 0.060(4) 0.033(3) 0.021(2) -0.003(2) 0.006(3) -0.008(3)
C15 0.079(5) 0.018(2) 0.039(3) -0.010(2) 0.013(3) -0.008(3)
C16 0.066(4) 0.018(2) 0.042(3) 0.001(2) 0.019(3) 0.002(3)
C17 0.062(4) 0.022(3) 0.032(3) -0.004(2) 0.008(3) 0.005(3)
C18 0.051(3) 0.029(3) 0.015(2) -0.0053(19) 0.009(2) -0.002(2)
C19 0.099(8) 0.193(12) 0.077(6) -0.065(7) -0.009(5) 0.048(8)
C20 0.178(12) 0.061(6) 0.216(14) -0.040(7) 0.144(11) -0.049(7)
C21 0.128(9) 0.068(6) 0.101(7) 0.000(5) 0.011(7) 0.016(6)
C22 0.091(6) 0.041(4) 0.081(5) -0.001(3) -0.031(4) -0.014(4)
B4' 0.048(4) 0.037(3) 0.017(3) -0.002(2) -0.005(3) 0.003(3)
B4 0.042(4) 0.044(4) 0.019(3) 0.014(3) -0.007(3) -0.015(3)
B5 0.057(5) 0.051(4) 0.019(3) 0.013(3) -0.009(3) -0.023(3)
B5' 0.041(4) 0.025(3) 0.021(3) -0.004(2) -0.003(3) -0.006(3)
B6 0.042(4) 0.041(3) 0.020(3) 0.005(2) -0.002(3) -0.013(3)
B6' 0.037(4) 0.028(3) 0.030(3) -0.002(2) -0.006(3) 0.001(3)
B7 0.035(4) 0.034(3) 0.032(3) 0.010(3) -0.002(3) 0.002(3)
B7' 0.050(4) 0.027(3) 0.020(3) 0.005(2) -0.001(3) -0.005(3)
B8 0.053(4) 0.037(4) 0.036(4) 0.013(3) -0.015(3) -0.012(3)
B8' 0.042(4) 0.027(3) 0.022(3) -0.001(2) -0.009(3) 0.002(3)
B9 0.045(4) 0.062(5) 0.034(3) 0.025(3) -0.021(3) -0.022(4)
B9' 0.055(5) 0.036(3) 0.020(3) -0.001(2) -0.010(3) -0.004(3)
B10 0.048(4) 0.054(4) 0.035(3) 0.018(3) -0.009(4) -0.019(4)
B10' 0.057(4) 0.026(3) 0.027(3) -0.005(2) -0.017(3) -0.006(3)
B11' 0.043(4) 0.026(3) 0.027(3) -0.007(2) -0.005(3) -0.003(3)
B11 0.049(5) 0.030(3) 0.041(3) 0.013(3) -0.005(3) -0.006(3)
B12 0.052(5) 0.045(4) 0.044(4) 0.022(3) -0.010(4) -0.002(3)
B12' 0.049(4) 0.027(3) 0.026(3) -0.001(2) -0.010(3) -0.004(3)

loop_
_atom_type_symbol
_atom_type_description
_atom_type_scat_dispersion_real
_atom_type_scat_dispersion_imag
_atom_type_scat_source
C C 0.0033 0.0016 'International Tables Vol C Tables 4.2.6.8 and 6.1.1.4'
H H 0 0 'International Tables Vol C Tables 4.2.6.8 and 6.1.1.4'
B B 0.0013 0.0007 'International Tables Vol C Tables 4.2.6.8 and 6.1.1.4'
N N 0.0061 0.0033 'International Tables Vol C Tables 4.2.6.8 and 6.1.1.4'
P P 0.1023 0.0942 'International Tables Vol C Tables 4.2.6.8 and 6.1.1.4'
Co Co 0.3494 0.9721 'International Tables Vol C Tables 4.2.6.8 and 6.1.1.4'
Se Se -0.0929 2.2259 'International Tables Vol C Tables 4.2.6.8 and 6.1.1.4'

loop_
_geom_angle_atom_site_label_1
_geom_angle_atom_site_label_2
_geom_angle_atom_site_label_3
_geom_angle
C1' Co3 C1 82.7(2)
C1' Co3 C2' 47.90(19)
C1 Co3 C2' 101.1(2)
C1' Co3 C2 102.3(2)
C1 Co3 C2 48.2(2)
C2' Co3 C2 143.9(2)
C1' Co3 B4 108.9(2)
C1 Co3 B4 50.2(2)
C2' Co3 B4 87.9(2)
C2 Co3 B4 84.0(2)
C1' Co3 B4' 50.5(2)
C1 Co3 B4' 109.4(2)
C2' Co3 B4' 84.4(2)
C2 Co3 B4' 89.1(2)
B4 Co3 B4' 156.2(3)
C1' Co3 B7 146.6(2)
C1 Co3 B7 85.4(2)
C2' Co3 B7 165.4(2)
C2 Co3 B7 48.5(2)
B4 Co3 B7 86.4(3)
B4' Co3 B7 105.9(2)
C1' Co3 B7' 84.8(2)
C1 Co3 B7' 145.3(2)
C2' Co3 B7' 48.4(2)
C2 Co3 B7' 166.3(2)
B4 Co3 B7' 105.0(2)
B4' Co3 B7' 86.5(2)
B7 Co3 B7' 120.7(2)
C1' Co3 B8' 84.6(2)
C1 Co3 B8' 158.0(2)
C2' Co3 B8' 83.2(2)
C2 Co3 B8' 118.2(2)
B4 Co3 B8' 151.8(2)
B4' Co3 B8' 49.1(2)
B7 Co3 B8' 95.7(3)
B7' Co3 B8' 50.1(2)
C1' Co3 B8 157.4(2)
C1 Co3 B8 85.5(2)
C2' Co3 B8 116.6(2)
C2 Co3 B8 83.7(2)
B4 Co3 B8 49.6(3)
B4' Co3 B8 152.1(3)
B7 Co3 B8 50.4(2)
B7' Co3 B8 94.2(2)
B8' Co3 B8 112.0(2)
C1' Co3 P1 41.90(13)
C1 Co3 P1 40.84(17)
C2' Co3 P1 70.74(13)
C2 Co3 P1 73.13(15)
B4 Co3 P1 76.42(19)
B4' Co3 P1 79.74(16)
B7 Co3 P1 120.63(18)
B7' Co3 P1 118.65(17)
B8' Co3 P1 124.71(17)
B8 Co3 P1 123.17(19)
C13 P1 C1 107.9(2)
C13 P1 C1' 112.2(2)
C1 P1 C1' 92.7(2)
C13 P1 Se1 113.05(17)
C1 P1 Se1 113.54(16)
C1' P1 Se1 115.62(18)
C13 P1 Co3 121.54(17)
C1 P1 Co3 46.48(15)
C1' P1 Co3 46.25(19)
Se1 P1 Co3 125.26(6)
C22 N1 C19 111.9(7)
C22 N1 C20 107.8(6)
C19 N1 C20 106.7(8)
C22 N1 C21 110.4(6)
C19 N1 C21 109.3(6)
C20 N1 C21 110.7(8)
C2 C1 B5 109.8(5)
C2 C1 B6 60.5(3)
B5 C1 B6 62.2(3)
C2 C1 B4 108.9(4)
B5 C1 B4 62.5(3)
B6 C1 B4 112.8(4)
C2 C1 P1 114.9(3)
B5 C1 P1 130.4(4)
B6 C1 P1 125.6(4)
B4 C1 P1 118.4(4)
C2 C1 Co3 66.9(2)
B5 C1 Co3 124.7(4)
B6 C1 Co3 124.0(4)
B4 C1 Co3 67.1(3)
P1 C1 Co3 92.7(2)
C2' C1' B5' 110.3(4)
C2' C1' B6' 61.4(3)
B5' C1' B6' 62.6(4)
C2' C1' B4' 109.7(4)
B5' C1' B4' 62.4(3)
B6' C1' B4' 114.1(4)
C2' C1' P1 109.1(3)
B5' C1' P1 134.2(4)
B6' C1' P1 121.0(4)
B4' C1' P1 122.8(4)
C2' C1' Co3 66.8(3)
B5' C1' Co3 124.8(3)
B6' C1' Co3 125.0(3)
B4' C1' Co3 67.4(3)
P1 C1' Co3 91.9(2)
C1' C2' B11' 112.3(4)
C1' C2' B7' 112.6(4)
B11' C2' B7' 64.5(3)
C1' C2' B6' 61.6(3)
B11' C2' B6' 63.4(3)
B7' C2' B6' 117.4(4)
C1' C2' Co3 65.3(3)
B11' C2' Co3 126.5(3)
B7' C2' Co3 68.2(3)
B6' C2' Co3 123.8(3)
C1' C2' H2' 122
B11' C2' H2' 115.1
B7' C2' H2' 116.7
B6' C2' H2' 115.2
Co3 C2' H2' 107.4
C1 C2 B11 112.4(4)
C1 C2 B6 61.1(3)
B11 C2 B6 63.7(4)
C1 C2 B7 112.1(4)
B11 C2 B7 65.0(4)
B6 C2 B7 117.6(4)
C1 C2 Co3 64.9(2)
B11 C2 Co3 126.0(4)
B6 C2 Co3 122.6(3)
B7 C2 Co3 67.4(3)
C1 C2 H2 122.3
B11 C2 H2 114.6
B6 C2 H2 115.5
B7 C2 H2 116.7
Co3 C2 H2 108.5
C14 C13 C18 119.9(5)
C14 C13 P1 114.7(4)
C18 C13 P1 125.4(4)
C15 C14 C13 120.5(5)
C15 C14 H14 119.7
C13 C14 H14 119.7
C14 C15 C16 119.7(5)
C14 C15 H15 120.1
C16 C15 H15 120.1
C17 C16 C15 120.2(5)
C17 C16 H16 119.9
C15 C16 H16 119.9
C16 C17 C18 120.1(5)
C16 C17 H17 119.9
C18 C17 H17 119.9
C17 C18 C13 119.5(5)
C17 C18 H18 120.3
C13 C18 H18 120.3
N1 C19 H19A 109.5
N1 C19 H19B 109.5
H19A C19 H19B 109.5
N1 C19 H19C 109.5
H19A C19 H19C 109.5
H19B C19 H19C 109.5
N1 C20 H20A 109.5
N1 C20 H20B 109.5
H20A C20 H20B 109.5
N1 C20 H20C 109.5
H20A C20 H20C 109.5
H20B C20 H20C 109.5
N1 C21 H21A 109.5
N1 C21 H21B 109.5
H21A C21 H21B 109.5
N1 C21 H21C 109.5
H21A C21 H21C 109.5
H21B C21 H21C 109.5
N1 C22 H22A 109.5
N1 C22 H22B 109.5
H22A C22 H22B 109.5
N1 C22 H22C 109.5
H22A C22 H22C 109.5
H22B C22 H22C 109.5
B9' B4' C1' 104.1(5)
B9' B4' B8' 61.3(4)
C1' B4' B8' 104.9(4)
B9' B4' B5' 60.5(4)
C1' B4' B5' 57.5(3)
B8' B4' B5' 109.6(5)
B9' B4' Co3 119.2(4)
C1' B4' Co3 62.1(3)
B8' B4' Co3 66.3(3)
B5' B4' Co3 115.5(4)
B9' B4' H4' 119.7
C1' B4' H4' 127
B8' B4' H4' 121.1
B5' B4' H4' 120.3
Co3 B4' H4' 112.4
B9 B4 C1 105.0(4)
B9 B4 B8 62.2(4)
C1 B4 B8 106.6(4)
B9 B4 B5 61.0(4)
C1 B4 B5 57.7(3)
B8 B4 B5 111.4(5)
B9 B4 Co3 120.0(4)
C1 B4 Co3 62.7(2)
B8 B4 Co3 66.4(3)
B5 B4 Co3 116.4(3)
B9 B4 H4 119.2
C1 B4 H4 126.3
B8 B4 H4 119.8
B5 B4 H4 119.6
Co3 B4 H4 112
C1 B5 B10 104.5(4)
C1 B5 B6 59.0(3)
B10 B5 B6 59.7(4)
C1 B5 B4 59.8(3)
B10 B5 B4 105.8(5)
B6 B5 B4 108.1(4)
C1 B5 B9 104.3(4)
B10 B5 B9 59.2(4)
B6 B5 B9 107.1(5)
B4 B5 B9 58.1(4)
C1 B5 H5 124
B10 B5 H5 123.3
B6 B5 H5 121.4
B4 B5 H5 122.2
B9 B5 H5 123.5
C1' B5' B10' 105.2(4)
C1' B5' B9' 104.3(4)
B10' B5' B9' 59.7(3)
C1' B5' B6' 59.0(3)
B10' B5' B6' 60.6(3)
B9' B5' B6' 108.2(4)
C1' B5' B4' 60.1(4)
B10' B5' B4' 107.1(4)
B9' B5' B4' 58.2(3)
B6' B5' B4' 109.3(4)
C1' B5' H5' 124.2
B10' B5' H5' 122.5
B9' B5' H5' 123.3
B6' B5' H5' 120.6
B4' B5' H5' 121.5
C2 B6 C1 58.3(3)
C2 B6 B10 103.6(4)
C1 B6 B10 104.7(4)
C2 B6 B5 105.3(4)
C1 B6 B5 58.8(3)
B10 B6 B5 60.1(4)
C2 B6 B11 57.5(3)
C1 B6 B11 105.2(4)
B10 B6 B11 60.0(4)
B5 B6 B11 108.6(5)
C2 B6 H6 124.8
C1 B6 H6 123.9
B10 B6 H6 123.5
B5 B6 H6 121.6
B11 B6 H6 122.2
C2' B6' C1' 57.0(3)
C2' B6' B5' 103.5(4)
C1' B6' B5' 58.4(3)
C2' B6' B10' 103.0(4)
C1' B6' B10' 103.5(4)
B5' B6' B10' 59.1(3)
C2' B6' B11' 57.3(3)
C1' B6' B11' 103.7(4)
B5' B6' B11' 107.2(4)
B10' B6' B11' 60.2(3)
C2' B6' H6' 125.7
C1' B6' H6' 125
B5' B6' H6' 122.7
B10' B6' H6' 123.8
B11' B6' H6' 122.6
C2 B7 B8 105.3(4)
C2 B7 B12 102.6(5)
B8 B7 B12 60.3(4)
C2 B7 B11 56.7(3)
B8 B7 B11 107.4(4)
B12 B7 B11 59.0(4)
C2 B7 Co3 64.1(3)
B8 B7 Co3 65.6(3)
B12 B7 Co3 117.6(4)
B11 B7 Co3 115.7(4)
C2 B7 H7 126.3
B8 B7 H7 122
B12 B7 H7 121.5
B11 B7 H7 121.6
Co3 B7 H7 112
C2' B7' B12' 102.4(4)
C2' B7' B8' 104.3(4)
B12' B7' B8' 59.7(3)
C2' B7' B11' 57.2(3)
B12' B7' B11' 59.3(3)
B8' B7' B11' 107.3(4)
C2' B7' Co3 63.3(3)
B12' B7' Co3 116.9(3)
B8' B7' Co3 65.4(3)
B11' B7' Co3 115.6(3)
C2' B7' H7' 126.7
B12' B7' H7' 121.8
B8' B7' H7' 122.5
B11' B7' H7' 121.1
Co3 B7' H7' 112.5
B4 B8 B7 106.9(4)
B4 B8 B9 58.0(4)
B7 B8 B9 106.3(4)
B4 B8 B12 105.8(5)
B7 B8 B12 59.9(3)
B9 B8 B12 59.1(4)
B4 B8 Co3 64.0(3)
B7 B8 Co3 64.0(3)
B9 B8 Co3 114.4(4)
B12 B8 Co3 115.9(4)
B4 B8 H8 123.6
B7 B8 H8 122.6
B9 B8 H8 122.1
B12 B8 H8 120.9
Co3 B8 H8 113.8
B4' B8' B9' 58.7(3)
B4' B8' B12' 106.6(5)
B9' B8' B12' 59.1(4)
B4' B8' B7' 108.5(4)
B9' B8' B7' 107.3(5)
B12' B8' B7' 60.0(3)
B4' B8' Co3 64.6(3)
B9' B8' Co3 115.6(3)
B12' B8' Co3 116.3(4)
B7' B8' Co3 64.5(3)
B4' B8' H8' 122.6
B9' B8' H8' 121.5
B12' B8' H8' 120.9
B7' B8' H8' 121.8
Co3 B8' H8' 113.2
B4 B9 B10 108.5(5)
B4 B9 B12 108.4(4)
B10 B9 B12 61.3(4)
B4 B9 B5 61.0(4)
B10 B9 B5 59.7(4)
B12 B9 B5 109.3(4)
B4 B9 B8 59.8(4)
B10 B9 B8 109.6(4)
B12 B9 B8 60.4(4)
B5 B9 B8 109.5(5)
B4 B9 H9 121.7
B10 B9 H9 121.1
B12 B9 H9 120.9
B5 B9 H9 120.9
B8 B9 H9 120.9
B4' B9' B12' 108.7(4)
B4' B9' B10' 109.5(4)
B12' B9' B10' 60.9(4)
B4' B9' B5' 61.3(3)
B12' B9' B5' 108.3(4)
B10' B9' B5' 59.6(3)
B4' B9' B8' 59.9(3)
B12' B9' B8' 60.5(4)
B10' B9' B8' 109.8(4)
B5' B9' B8' 109.1(4)
B4' B9' H9' 121
B12' B9' H9' 121.4
B10' B9' H9' 120.8
B5' B9' H9' 121.4
B8' B9' H9' 121
B9 B10 B6 108.9(6)
B9 B10 B5 61.1(4)
B6 B10 B5 60.2(4)
B9 B10 B11 108.3(5)
B6 B10 B11 60.7(4)
B5 B10 B11 109.2(5)
B9 B10 B12 60.2(4)
B6 B10 B12 108.9(5)
B5 B10 B12 109.6(5)
B11 B10 B12 59.8(3)
B9 B10 H10 121.3
B6 B10 H10 121.2
B5 B10 H10 120.6
B11 B10 H10 121.5
B12 B10 H10 121.2
B5' B10' B9' 60.7(4)
B5' B10' B12' 108.1(5)
B9' B10' B12' 59.5(4)
B5' B10' B6' 60.3(3)
B9' B10' B6' 108.7(5)
B12' B10' B6' 107.9(4)
B5' B10' B11' 107.9(4)
B9' B10' B11' 107.4(5)
B12' B10' B11' 59.6(3)
B6' B10' B11' 59.9(3)
B5' B10' H10' 121.3
B9' B10' H10' 121.6
B12' B10' H10' 122.1
B6' B10' H10' 121.3
B11' B10' H10' 122.2
C2' B11' B12' 103.9(4)
C2' B11' B6' 59.3(3)
B12' B11' B6' 108.2(4)
C2' B11' B10' 104.2(4)
B12' B11' B10' 60.0(3)
B6' B11' B10' 59.9(3)
C2' B11' B7' 58.3(3)
B12' B11' B7' 60.0(3)
B6' B11' B7' 108.9(4)
B10' B11' B7' 108.2(4)
C2' B11' H11' 125.3
B12' B11' H11' 122.6
B6' B11' H11' 120.8
B10' B11' H11' 122.5
B7' B11' H11' 121.1
C2 B11 B10 104.0(5)
C2 B11 B6 58.8(4)
B10 B11 B6 59.3(4)
C2 B11 B12 104.8(5)
B10 B11 B12 61.2(4)
B6 B11 B12 108.8(5)
C2 B11 B7 58.3(3)
B10 B11 B7 108.3(4)
B6 B11 B7 108.0(5)
B12 B11 B7 60.1(4)
C2 B11 H11 125.3
B10 B11 H11 122.4
B6 B11 H11 121.4
B12 B11 H11 121.6
B7 B11 H11 121.5
B11 B12 B9 106.2(5)
B11 B12 B7 60.9(3)
B9 B12 B7 107.3(5)
B11 B12 B10 59.0(4)
B9 B12 B10 58.4(4)
B7 B12 B10 107.3(5)
B11 B12 B8 108.6(5)
B9 B12 B8 60.4(4)
B7 B12 B8 59.8(4)
B10 B12 B8 107.3(6)
B11 B12 H12 121.9
B9 B12 H12 122.8
B7 B12 H12 121.7
B10 B12 H12 122.9
B8 B12 H12 121.3
B9' B12' B11' 108.1(4)
B9' B12' B8' 60.4(3)
B11' B12' B8' 108.9(4)
B9' B12' B10' 59.6(4)
B11' B12' B10' 60.4(3)
B8' B12' B10' 108.6(4)
B9' B12' B7' 108.5(4)
B11' B12' B7' 60.7(3)
B8' B12' B7' 60.3(3)
B10' B12' B7' 109.1(4)
B9' B12' H12' 121.9
B11' B12' H12' 121.2
B8' B12' H12' 121.2
B10' B12' H12' 121.4
B7' B12' H12' 121

loop_
_geom_bond_atom_site_label_1
_geom_bond_atom_site_label_2
_geom_bond_distance
Co3 C1' 2.008(6)
Co3 C1 2.017(5)
Co3 C2' 2.031(6)
Co3 C2 2.049(5)
Co3 B4 2.091(6)
Co3 B4' 2.099(6)
Co3 B7 2.103(6)
Co3 B7' 2.111(6)
Co3 B8' 2.127(6)
Co3 B8 2.131(7)
Co3 P1 2.7782(15)
Se1 P1 2.0904(14)
P1 C13 1.805(5)
P1 C1 1.819(6)
P1 C1' 1.856(5)
N1 C22 1.466(8)
N1 C19 1.470(10)
N1 C20 1.470(10)
N1 C21 1.476(11)
C1 C2 1.661(7)
C1 B5 1.705(8)
C1 B6 1.709(8)
C1 B4 1.743(8)
C1' C2' 1.640(6)
C1' B5' 1.707(8)
C1' B6' 1.720(9)
C1' B4' 1.754(7)
C2' B11' 1.680(8)
C2' B7' 1.701(7)
C2' B6' 1.717(8)
C2' H2' 1.12
C2 B11 1.676(9)
C2 B6 1.699(8)
C2 B7 1.707(8)
C2 H2 1.12
C13 C14 1.380(7)
C13 C18 1.397(7)
C14 C15 1.376(7)
C14 H14 0.95
C15 C16 1.394(8)
C15 H15 0.95
C16 C17 1.376(8)
C16 H16 0.95
C17 C18 1.390(7)
C17 H17 0.95
C18 H18 0.95
C19 H19A 0.98
C19 H19B 0.98
C19 H19C 0.98
C20 H20A 0.98
C20 H20B 0.98
C20 H20C 0.98
C21 H21A 0.98
C21 H21B 0.98
C21 H21C 0.98
C22 H22A 0.98
C22 H22B 0.98
C22 H22C 0.98
B4' B9' 1.736(9)
B4' B8' 1.757(8)
B4' B5' 1.792(9)
B4' H4' 1.12
B4 B9 1.736(10)
B4 B8 1.770(10)
B4 B5 1.788(9)
B4 H4 1.12
B5 B10 1.763(11)
B5 B6 1.764(8)
B5 B9 1.789(11)
B5 H5 1.12
B5' B10' 1.758(8)
B5' B9' 1.779(8)
B5' B6' 1.781(9)
B5' H5' 1.12
B6 B10 1.756(10)
B6 B11 1.782(9)
B6 H6 1.12
B6' B10' 1.785(8)
B6' B11' 1.786(8)
B6' H6' 1.12
B7 B8 1.803(9)
B7 B12 1.804(9)
B7 B11 1.819(9)
B7 H7 1.12
B7' B12' 1.791(8)
B7' B8' 1.796(8)
B7' B11' 1.803(9)
B7' H7' 1.12
B8 B9 1.812(9)
B8 B12 1.812(10)
B8 H8 1.12
B8' B9' 1.782(9)
B8' B12' 1.785(9)
B8' H8' 1.12
B9 B10 1.756(9)
B9 B12 1.788(10)
B9 H9 1.12
B9' B12' 1.760(8)
B9' B10' 1.761(10)
B9' H9' 1.12
B10 B11 1.769(8)
B10 B12 1.807(10)
B10 H10 1.12
B10' B12' 1.785(9)
B10' B11' 1.792(8)
B10' H10' 1.12
B11' B12' 1.777(8)
B11' H11' 1.12
B11 B12 1.784(9)
B11 H11 1.12
B12 H12 1.12
B12' H12' 1.12
